data_9016171
loop_
_publ_author_name
'Bindi, L.'
'Nestola, F.'
'Kolitsch, U.'
'Guastoni, A.'
'Zorzi, F.'

_publ_section_title
;
 Fassinaite, Pb22+(S2O3)(CO3), the first mineral with coexisting
 thiosulphate and carbonate groups: description and crystal structure
 Note: Sample ID FAS-02
;
_journal_name_full 'Mineralogical Magazine'
_journal_page_first 2721
_journal_page_last 2732
_journal_paper_doi 10.1180/minmag.2011.075.6.2721
_journal_volume 75
_journal_year 2011
_chemical_compound_source 'Erasmus adit, Schwarzleo District, Leogang, Salzburg, Austria'
_chemical_formula_sum 'C O6 Pb2 S2'
_chemical_name_mineral Fassinaite
_space_group_IT_number 62
_symmetry_space_group_name_Hall '-P 2ac 2n'
_symmetry_space_group_name_H-M 'P n m a'
_cell_angle_alpha 90
_cell_angle_beta 90
_cell_angle_gamma 90
_cell_length_a 16.343
_cell_length_b 8.760
_cell_length_c 4.592
_cell_formula_units_Z 4
_cell_volume 657.412
_database_code_amcsd 0018572
_exptl_crystal_density_diffrn 5.926
_cod_original_formula_sum 'Pb2 S2 C O6'
_cod_database_code 9016171

loop_
_space_group_symop_operation_xyz
x,y,z
x,1/2-y,z
-x,1/2+y,-z
1/2-x,1/2+y,1/2+z
1/2+x,1/2-y,1/2-z
1/2+x,y,1/2-z
1/2-x,-y,1/2+z
-x,-y,-z

loop_
_atom_site_aniso_label
_atom_site_aniso_U_11
_atom_site_aniso_U_22
_atom_site_aniso_U_33
_atom_site_aniso_U_12
_atom_site_aniso_U_13
_atom_site_aniso_U_23
Pb 0.01690 0.01880 0.02390 -0.00110 -0.00110 -0.00040
S1 0.01000 0.01700 0.01200 0.00000 -0.00400 0.00000
C 0.01000 0.02000 0.01200 0.00000 -0.00500 0.00000
O1 0.01200 0.03300 0.01100 0.00000 0.00400 0.00000
O2 0.02200 0.02600 0.02300 -0.00600 0.00800 -0.01300
O3 0.01600 0.02300 0.01700 -0.00200 -0.00500 0.00500
O4 0.02500 0.02400 0.01700 0.00000 0.01400 0.00000
S2 0.01100 0.02400 0.02000 0.00000 -0.00200 0.00000

loop_
_atom_site_label
_atom_site_fract_x
_atom_site_fract_y
_atom_site_fract_z
_atom_site_U_iso_or_equiv
Pb 0.13571 0.48680 0.58380 0.01990
S1 0.00260 0.25000 0.07180 0.01300
C 0.71250 0.25000 0.37500 0.01400
O1 0.05980 0.25000 0.82600 0.01900
O2 0.27550 0.62190 0.50100 0.02400
O3 0.01390 0.11260 0.24800 0.01900
O4 0.18580 0.25000 0.38700 0.02200
S2 0.88530 0.25000 0.92770 0.01840

loop_
_cod_related_entry_id
_cod_related_entry_database
_cod_related_entry_code
1 AMCSD 0018572
